data_2202027
loop_
_publ_author_name
'Almeida Paz, Filipe A.'
'Shi, Fa-Nian'
'Trindade, Tito'
'Rocha, Joao'
'Klinowski, Jacek'

_publ_section_title
;
 <i>catena</i>-[1,3-Diammoniopropane
 di-\m~2~-hydroxo-di-\m~4~-phosphato-trioxotrivanadium dihydrate]: a
 redetermination at 180(2)K
;
_journal_issue 4
_journal_name_full 'Acta Crystallographica Section E'
_journal_page_first m179
_journal_page_last m182
_journal_paper_doi 10.1107/S1600536803005828
_journal_volume 59
_journal_year 2003
_chemical_formula_iupac '(C3 H12 N2) [V3 O3 (O H)2 (P O4)2], 2H2 O'
_chemical_formula_moiety 'H6 O15 P2 V3, C3 H12 N2'
_chemical_formula_sum 'C3 H18 N2 O15 P2 V3'
_chemical_formula_weight 536.95
_chemical_name_systematic
;
catena-[1,3-Diammoniopropane
di-\m~2~-hydroxo-di-\m~4~-phosphato-trioxotrivanadium dihydrate]
;
_space_group_IT_number 62
_symmetry_cell_setting orthorhombic
_symmetry_space_group_name_Hall '-P 2ac 2n'
_symmetry_space_group_name_H-M 'P n m a'
_atom_sites_solution_hydrogens geom
_atom_sites_solution_primary direct
_atom_sites_solution_secondary difmap
_cell_angle_alpha 90.00
_cell_angle_beta 90.00
_cell_angle_gamma 90.00
_cell_formula_units_Z 4
_cell_length_a 10.464(2)
_cell_length_b 17.142(3)
_cell_length_c 8.4481(17)
_cell_measurement_reflns_used 14014
_cell_measurement_temperature 180(2)
_cell_measurement_theta_max 27.48
_cell_measurement_theta_min 1.00
_cell_volume 1515.4(5)
_computing_cell_refinement 'HKL SCALEPACK (Otwinowski & Minor, 1997)'
_computing_data_collection 'COLLECT (Nonius 1998)'
_computing_data_reduction 'HKL DENZO (Otwinowski & Minor, 1997) and SCALEPACK'
_computing_molecular_graphics SHELXTL
_computing_publication_material SHELXTL
_computing_structure_refinement 'SHELXTL (Bruker, 2001)'
_computing_structure_solution 'SIR92 (Altomare at al., 1994)'
_diffrn_ambient_temperature 180(2)
_diffrn_measured_fraction_theta_full 0.998
_diffrn_measured_fraction_theta_max 0.998
_diffrn_measurement_device_type 'Nonius KappaCCD'
_diffrn_measurement_method 'Thin-slice \w and \f'
_diffrn_radiation_monochromator graphite
_diffrn_radiation_source 'fine-focus sealed tube'
_diffrn_radiation_type MoK\a
_diffrn_radiation_wavelength 0.71073
_diffrn_reflns_av_R_equivalents 0.0641
_diffrn_reflns_av_sigmaI/netI 0.0347
_diffrn_reflns_limit_h_max 13
_diffrn_reflns_limit_h_min -11
_diffrn_reflns_limit_k_max 22
_diffrn_reflns_limit_k_min -22
_diffrn_reflns_limit_l_max 10
_diffrn_reflns_limit_l_min -10
_diffrn_reflns_number 12781
_diffrn_reflns_theta_full 27.47
_diffrn_reflns_theta_max 27.47
_diffrn_reflns_theta_min 3.89
_diffrn_standards_number 0
_exptl_absorpt_coefficient_mu 2.110
_exptl_absorpt_correction_T_max 0.7859
_exptl_absorpt_correction_T_min 0.6206
_exptl_absorpt_correction_type multi-scan
_exptl_absorpt_process_details '(SORTAV; Blessing 1995)'
_exptl_crystal_colour Green
_exptl_crystal_density_diffrn 2.354
_exptl_crystal_density_method 'not measured'
_exptl_crystal_description Block
_exptl_crystal_F_000 1076
_exptl_crystal_size_max 0.25
_exptl_crystal_size_mid 0.18
_exptl_crystal_size_min 0.12
_refine_diff_density_max 0.489
_refine_diff_density_min -0.692
_refine_ls_extinction_method none
_refine_ls_goodness_of_fit_ref 1.028
_refine_ls_hydrogen_treatment mixed
_refine_ls_matrix_type full
_refine_ls_number_parameters 131
_refine_ls_number_reflns 1789
_refine_ls_number_restraints 4
_refine_ls_restrained_S_all 1.029
_refine_ls_R_factor_all 0.0353
_refine_ls_R_factor_gt 0.0292
_refine_ls_shift/su_max 0.001
_refine_ls_shift/su_mean 0.000
_refine_ls_structure_factor_coef Fsqd
_refine_ls_weighting_details 'calc w = 1/[\s^2^(Fo^2^)+(0.037P)^2^+1.8P] where P = (Fo^2^+2Fc^2^)/3'
_refine_ls_weighting_scheme calc
_refine_ls_wR_factor_gt 0.0706
_refine_ls_wR_factor_ref 0.0733
_reflns_number_gt 1568
_reflns_number_total 1789
_reflns_threshold_expression I>2\s(I)
_cod_data_source_file lh6045.cif
_cod_data_source_block I
_cod_depositor_comments
;
The following automatic conversions were performed:
'_symmetry_cell_setting' value 'Orthorhombic' changed to 'orthorhombic'
according to '/home/saulius/struct/CIF-dictionaries/cif_core.dic'
dictionary named 'cif_core.dic' version 2.4.1 from 2010-06-29.

Automatic conversion script
Id: cif_fix_enum 1527 2010-12-29 10:47:43Z saulius 

The following automatic conversions were performed:

'_symmetry_cell_setting' value 'Orthorhombic' changed to
'orthorhombic' according to
/home/saulius/struct/CIF-dictionaries/cif_core.dic dictionary named
'cif_core.dic' version 2.4.1 from 2010-06-29.

Automatic conversion script
Id: cif_fix_values 1715 2011-07-08 13:25:40Z adriana 
;
_cod_database_code 2202027
_cod_database_fobs_code 2202027

loop_
_symmetry_equiv_pos_as_xyz
'x, y, z'
'-x+1/2, -y, z+1/2'
'-x, y+1/2, -z'
'x+1/2, -y+1/2, -z+1/2'
'-x, -y, -z'
'x-1/2, y, -z-1/2'
'x, -y-1/2, z'
'-x-1/2, y-1/2, z-1/2'

loop_
_atom_site_label
_atom_site_fract_x
_atom_site_fract_y
_atom_site_fract_z
_atom_site_U_iso_or_equiv
_atom_site_adp_type
_atom_site_calc_flag
_atom_site_refinement_flags
_atom_site_occupancy
_atom_site_disorder_assembly
_atom_site_disorder_group
_atom_site_type_symbol
V1 0.85891(4) 0.43838(2) 0.22045(4) 0.01011(12) Uani d . 1 . . V
V2 0.71662(5) 0.2500 0.32863(6) 0.01018(14) Uani d S 1 . . V
P1 1.12872(5) 0.41284(3) 0.02562(7) 0.00845(14) Uani d . 1 . . P
O1 0.71501(17) 0.41030(12) 0.0194(2) 0.0200(4) Uani d D 1 . . O
O2 0.84236(17) 0.32603(10) 0.2543(2) 0.0178(4) Uani d D 1 . . O
O5 0.83722(14) 0.54707(9) 0.13259(19) 0.0129(3) Uani d . 1 . . O
O6 0.98260(14) 0.41388(9) 0.04843(18) 0.0123(3) Uani d . 1 . . O
O8 0.67482(15) 0.32784(9) 0.49053(18) 0.0135(3) Uani d . 1 . . O
O3 0.69461(15) 0.45521(9) 0.33579(19) 0.0135(3) Uani d . 1 . . O
O7 0.6002(2) 0.2500 0.2062(3) 0.0248(6) Uani d S 1 . . O
O4 0.95592(16) 0.45951(10) 0.36269(19) 0.0168(4) Uani d . 1 . . O
C1 0.0357(2) 0.67795(13) 0.3337(3) 0.0157(5) Uani d . 1 . . C
H1A 0.0453 0.6798 0.4502 0.019 Uiso calc R 1 . . H
H1B -0.0568 0.6779 0.3090 0.019 Uiso calc R 1 . . H
N1 0.09459(19) 0.60504(11) 0.2723(2) 0.0151(4) Uani d . 1 . . N
H1C 0.0875 0.6038 0.1649 0.023 Uiso calc R 1 . . H
H1D 0.0537 0.5630 0.3144 0.023 Uiso calc R 1 . . H
H1E 0.1786 0.6037 0.2998 0.023 Uiso calc R 1 . . H
C2 0.0975(3) 0.7500 0.2612(4) 0.0166(7) Uani d S 1 . . C
H2A 0.1904 0.7500 0.2830 0.020 Uiso calc SR 1 . . H
H2B 0.0849 0.7500 0.1450 0.020 Uiso calc SR 1 . . H
H2 0.646(3) 0.412(2) 0.058(5) 0.057(13) Uiso d D 1 . . H
H1 0.715(5) 0.442(3) -0.048(6) 0.16(3) Uiso d D 1 . . H
H10 0.901(3) 0.310(2) 0.219(5) 0.075(16) Uiso d D 1 . . H

loop_
_atom_site_aniso_label
_atom_site_aniso_U_11
_atom_site_aniso_U_22
_atom_site_aniso_U_33
_atom_site_aniso_U_12
_atom_site_aniso_U_13
_atom_site_aniso_U_23
V1 0.0099(2) 0.0092(2) 0.0113(2) -0.00052(13) 0.00033(14) 0.00049(14)
V2 0.0106(3) 0.0073(3) 0.0126(3) 0.000 0.00002(19) 0.000
P1 0.0083(3) 0.0057(3) 0.0114(3) 0.0003(2) -0.00059(19) 0.0000(2)
O1 0.0164(9) 0.0251(10) 0.0186(9) -0.0024(8) 0.0006(7) 0.0003(8)
O2 0.0181(9) 0.0090(8) 0.0264(10) 0.0003(7) 0.0088(7) 0.0004(7)
O5 0.0139(8) 0.0097(8) 0.0152(8) 0.0018(6) 0.0029(6) 0.0018(6)
O6 0.0110(8) 0.0126(8) 0.0133(8) -0.0004(6) 0.0016(6) -0.0005(6)
O8 0.0189(8) 0.0063(7) 0.0153(8) 0.0018(6) 0.0024(6) -0.0001(6)
O3 0.0131(8) 0.0102(8) 0.0171(8) 0.0002(6) 0.0045(6) 0.0025(6)
O7 0.0205(13) 0.0323(16) 0.0217(13) 0.000 -0.0062(10) 0.000
O4 0.0175(8) 0.0176(8) 0.0152(8) -0.0016(7) -0.0009(6) 0.0009(7)
C1 0.0168(11) 0.0097(10) 0.0207(12) 0.0002(9) 0.0003(9) -0.0020(9)
N1 0.0163(10) 0.0101(10) 0.0190(10) 0.0008(8) -0.0028(8) 0.0000(8)
C2 0.0199(16) 0.0121(16) 0.0177(16) 0.000 0.0010(14) 0.000

loop_
_atom_type_symbol
_atom_type_description
_atom_type_scat_dispersion_real
_atom_type_scat_dispersion_imag
_atom_type_scat_source
O O 0.0106 0.0060 'International Tables Vol C Tables 4.2.6.8 and 6.1.1.4'
H H 0.0000 0.0000 'International Tables Vol C Tables 4.2.6.8 and 6.1.1.4'
P P 0.1023 0.0942 'International Tables Vol C Tables 4.2.6.8 and 6.1.1.4'
V V 0.3005 0.5294 'International Tables Vol C Tables 4.2.6.8 and 6.1.1.4'
Y Y -2.7962 3.5667 'International Tables Vol C Tables 4.2.6.8 and 6.1.1.4'
N N 0.0061 0.0033 'International Tables Vol C Tables 4.2.6.8 and 6.1.1.4'
C C 0.0033 0.0016 'International Tables Vol C Tables 4.2.6.8 and 6.1.1.4'

loop_
_geom_angle_atom_site_label_1
_geom_angle_atom_site_label_2
_geom_angle_atom_site_label_3
_geom_angle_site_symmetry_1
_geom_angle_site_symmetry_3
_geom_angle
_geom_angle_publ_flag
O4 V1 O2 . . 99.66(9) yes
O4 V1 O6 . . 100.48(8) yes
O2 V1 O6 . . 87.52(7) yes
O4 V1 O3 . . 98.38(8) yes
O2 V1 O3 . . 89.69(7) yes
O6 V1 O3 . . 161.14(7) yes
O4 V1 O5 . . 97.90(8) yes
O2 V1 O5 . . 162.43(8) yes
O6 V1 O5 . . 89.96(6) yes
O3 V1 O5 . . 87.09(6) yes
O4 V1 O1 . . 178.33(8) yes
O2 V1 O1 . . 81.10(8) yes
O6 V1 O1 . . 81.02(7) yes
O3 V1 O1 . . 80.12(7) yes
O5 V1 O1 . . 81.33(7) yes
O7 V2 O2 . . 107.77(9) yes
O7 V2 O2 . 7_565 107.77(9) yes
O2 V2 O2 . 7_565 83.59(11) yes
O7 V2 O8 . . 106.35(8) yes
O2 V2 O8 . . 85.44(7) yes
O2 V2 O8 7_565 . 145.87(8) yes
O7 V2 O8 . 7_565 106.35(8) yes
O2 V2 O8 . 7_565 145.87(8) yes
O2 V2 O8 7_565 7_565 85.44(7) yes
O8 V2 O8 . 7_565 85.80(10) yes
O3 P1 O8 6_656 6_656 111.90(9) no
O3 P1 O6 6_656 . 110.09(9) no
O8 P1 O6 6_656 . 109.43(9) no
O3 P1 O5 6_656 5_765 110.16(9) no
O8 P1 O5 6_656 5_765 105.77(9) no
O6 P1 O5 . 5_765 109.39(9) no
V1 O1 H2 . . 106(3) no
V1 O1 H1 . . 113(5) no
H2 O1 H1 . . 106(3) no
V1 O2 V2 . . 139.75(10) no
V1 O2 H10 . . 103(3) no
V2 O2 H10 . . 117(4) no
P1 O5 V1 5_765 . 134.66(10) no
P1 O6 V1 . . 137.62(10) no
P1 O8 V2 6_556 . 130.67(10) no
P1 O3 V1 6_556 . 133.47(10) no
N1 C1 C2 . . 111.4(2) no
N1 C1 H1A . . 109.3 no
C2 C1 H1A . . 109.3 no
N1 C1 H1B . . 109.3 no
C2 C1 H1B . . 109.3 no
H1A C1 H1B . . 108.0 no
C1 N1 H1C . . 109.5 no
C1 N1 H1D . . 109.5 no
H1C N1 H1D . . 109.5 no
C1 N1 H1E . . 109.5 no
H1C N1 H1E . . 109.5 no
H1D N1 H1E . . 109.5 no
C1 C2 C1 7_575 . 108.4(3) no
C1 C2 H2A 7_575 . 110.0 no
C1 C2 H2A . . 110.0 no
C1 C2 H2B 7_575 . 110.0 no
C1 C2 H2B . . 110.0 no
H2A C2 H2B . . 108.4 no

loop_
_geom_bond_atom_site_label_1
_geom_bond_atom_site_label_2
_geom_bond_site_symmetry_2
_geom_bond_distance
_geom_bond_publ_flag
V1 O4 . 1.6142(16) yes
V1 O2 . 1.9548(18) yes
V1 O6 . 1.9908(16) yes
V1 O3 . 1.9972(16) yes
V1 O5 . 2.0184(16) yes
V2 O7 . 1.598(3) yes
V2 O2 . 1.9554(18) yes
V2 O8 . 1.9602(16) yes
P1 O3 6_656 1.5407(16) yes
P1 O8 6_656 1.5409(17) yes
P1 O6 . 1.5413(16) yes
P1 O5 5_765 1.5446(16) yes
O1 H2 . 0.79(3) no
O1 H1 . 0.79(3) no
O2 H10 . 0.74(3) no
C1 N1 . 1.487(3) no
C1 C2 . 1.523(3) no
C1 H1A . 0.9900 no
C1 H1B . 0.9900 no
N1 H1C . 0.9100 no
N1 H1D . 0.9100 no
N1 H1E . 0.9100 no
C2 C1 7_575 1.523(3) no
C2 H2A . 0.9900 no
C2 H2B . 0.9900 no

loop_
_geom_hbond_atom_site_label_D
_geom_hbond_atom_site_label_H
_geom_hbond_atom_site_label_A
_geom_hbond_site_symmetry_A
_geom_hbond_distance_DH
_geom_hbond_distance_HA
_geom_hbond_distance_DA
_geom_hbond_angle_DHA
N1 H1C O6 5_665 0.91 1.97 2.846(3) 161
N1 H1D O4 1_455 0.91 2.09 2.985(3) 168
N1 H1E O5 6_556 0.91 2.01 2.842(3) 152
O1 H2 O4 6_556 0.79(3) 2.25(3) 3.009(3) 161(4)
O1 H1 O3 2_664 0.79(3) 2.23(4) 2.935(3) 150(6)
O2 H10 O7 6_656 0.74(3) 2.41(3) 3.015(3) 140(4)

loop_
_geom_torsion_atom_site_label_1
_geom_torsion_atom_site_label_2
_geom_torsion_atom_site_label_3
_geom_torsion_atom_site_label_4
_geom_torsion_site_symmetry_1
_geom_torsion_site_symmetry_4
_geom_torsion
_geom_torsion_publ_flag
O4 V1 O2 V2 . . 108.84(16) no
O6 V1 O2 V2 . . -150.94(16) no
O3 V1 O2 V2 . . 10.39(16) no
O5 V1 O2 V2 . . -68.9(3) no
O1 V1 O2 V2 . . -69.65(16) no
O7 V2 O2 V1 . . 64.99(18) no
O2 V2 O2 V1 7_565 . 171.63(10) no
O8 V2 O2 V1 . . -40.74(16) no
O8 V2 O2 V1 7_565 . -116.34(16) no
O4 V1 O5 P1 . 5_765 115.45(14) no
O2 V1 O5 P1 . 5_765 -66.8(3) no
O6 V1 O5 P1 . 5_765 14.87(14) no
O3 V1 O5 P1 . 5_765 -146.49(14) no
O1 V1 O5 P1 . 5_765 -66.05(14) no
O3 P1 O6 V1 6_656 . -12.94(17) no
O8 P1 O6 V1 6_656 . 110.43(14) no
O5 P1 O6 V1 5_765 . -134.12(14) no
O4 V1 O6 P1 . . -1.48(16) no
O2 V1 O6 P1 . . -100.85(15) no
O3 V1 O6 P1 . . 177.40(15) no
O5 V1 O6 P1 . . 96.54(15) no
O1 V1 O6 P1 . . 177.77(15) no
O7 V2 O8 P1 . 6_556 -48.79(15) no
O2 V2 O8 P1 . 6_556 58.40(14) no
O2 V2 O8 P1 7_565 6_556 129.90(14) no
O8 V2 O8 P1 7_565 6_556 -154.61(9) no
O4 V1 O3 P1 . 6_556 -67.15(15) no
O2 V1 O3 P1 . 6_556 32.56(14) no
O6 V1 O3 P1 . 6_556 114.0(2) no
O5 V1 O3 P1 . 6_556 -164.71(14) no
O1 V1 O3 P1 . 6_556 113.58(14) no
N1 C1 C2 C1 . 7_575 -178.05(15) no
